data_4127805
loop_
_publ_author_name
'Yu, Xuerong'
'Xiao, Lianghong'
'Wang, Zechun'
'Luo, Tuoping'

_publ_section_title
;
 Scalable Total Synthesis of (-)-Vinigrol.
;
_journal_issue 8
_journal_name_full 'Journal of the American Chemical Society'
_journal_page_first 3440
_journal_page_last 3443
_journal_paper_doi 10.1021/jacs.9b00621
_journal_volume 141
_journal_year 2019
_chemical_absolute_configuration ad
_chemical_formula_sum 'C20 H32 O'
_chemical_formula_weight 288.45
_space_group_crystal_system trigonal
_space_group_IT_number 145
_space_group_name_Hall 'P 32'
_space_group_name_H-M_alt 'P 32'
_symmetry_space_group_name_Hall 'P 32'
_symmetry_space_group_name_H-M 'P 32'
_atom_sites_solution_hydrogens mixed
_audit_creation_method SHELXL-2014/7
_cell_angle_alpha 90
_cell_angle_beta 90
_cell_angle_gamma 120
_cell_formula_units_Z 3
_cell_length_a 15.66720(10)
_cell_length_b 15.66720(10)
_cell_length_c 6.95210(10)
_cell_measurement_reflns_used 3324
_cell_measurement_temperature 100(2)
_cell_measurement_theta_max 68.6100
_cell_measurement_theta_min 5.3010
_cell_volume 1477.85(3)
_computing_structure_refinement 'SHELXL-2014/7 (Sheldrick, 2014)'
_diffrn_ambient_temperature 100(2)
_diffrn_detector 'CCD plate'
_diffrn_measured_fraction_theta_full 0.993
_diffrn_measured_fraction_theta_max 0.990
_diffrn_measurement_device 'abstract diffractometer'
_diffrn_measurement_device_type 'dtrek-CrysAlisPro-abstract goniometer imported rigaku-d*trek images'
_diffrn_radiation_monochromator graphite
_diffrn_radiation_probe x-ray
_diffrn_radiation_type 'Cu K\a'
_diffrn_radiation_wavelength 1.54184
_diffrn_reflns_av_R_equivalents 0.0896
_diffrn_reflns_av_unetI/netI 0.0438
_diffrn_reflns_Laue_measured_fraction_full 0.993
_diffrn_reflns_Laue_measured_fraction_max 0.990
_diffrn_reflns_limit_h_max 16
_diffrn_reflns_limit_h_min -17
_diffrn_reflns_limit_k_max 18
_diffrn_reflns_limit_k_min -17
_diffrn_reflns_limit_l_max 7
_diffrn_reflns_limit_l_min -8
_diffrn_reflns_number 46367
_diffrn_reflns_point_group_measured_fraction_full 0.973
_diffrn_reflns_point_group_measured_fraction_max 0.967
_diffrn_reflns_theta_full 67.679
_diffrn_reflns_theta_max 68.710
_diffrn_reflns_theta_min 3.257
_diffrn_source 'fine-focus sealed X-ray tube'
_diffrn_source_type 'Enhance (Cu) X-ray Source'
_exptl_absorpt_coefficient_mu 0.431
_exptl_crystal_colour colorless
_exptl_crystal_density_diffrn 0.972
_exptl_crystal_description block
_exptl_crystal_F_000 480
_refine_diff_density_max 0.163
_refine_diff_density_min -0.186
_refine_diff_density_rms 0.037
_refine_ls_abs_structure_details
;
 Flack x determined using 1188 quotients [(I+)-(I-)]/[(I+)+(I-)]
 (Parsons, Flack and Wagner, Acta Cryst. B69 (2013) 249-259).
;
_refine_ls_abs_structure_Flack -0.1(2)
_refine_ls_extinction_coef 0.0079(16)
_refine_ls_extinction_expression Fc^*^=kFc[1+0.001xFc^2^\l^3^/sin(2\q)]^-1/4^
_refine_ls_extinction_method 'SHELXL-2014/7 (Sheldrick 2014'
_refine_ls_goodness_of_fit_ref 1.075
_refine_ls_hydrogen_treatment mixed
_refine_ls_matrix_type full
_refine_ls_number_parameters 199
_refine_ls_number_reflns 3324
_refine_ls_number_restraints 3
_refine_ls_restrained_S_all 1.083
_refine_ls_R_factor_all 0.0585
_refine_ls_R_factor_gt 0.0501
_refine_ls_shift/su_max 0.010
_refine_ls_shift/su_mean 0.001
_refine_ls_structure_factor_coef Fsqd
_refine_ls_weighting_details 'w=1/[\s^2^(Fo^2^)+(0.0811P)^2^+0.0226P] where P=(Fo^2^+2Fc^2^)/3'
_refine_ls_weighting_scheme calc
_refine_ls_wR_factor_gt 0.1217
_refine_ls_wR_factor_ref 0.1303
_reflns_Friedel_coverage 0.953
_reflns_Friedel_fraction_full 0.953
_reflns_Friedel_fraction_max 0.943
_reflns_number_gt 2981
_reflns_number_total 3324
_reflns_threshold_expression 'I > 2\s(I)'
_cod_data_source_file ja9b00621_si_007.cif
_cod_data_source_block S8_sq
_cod_database_code 4127805
_shelx_shelxl_version_number 2014/7
_shelx_space_group_comment
;
The symmetry employed for this shelxl refinement is uniquely defined
by the following loop, which should always be used as a source of
symmetry information in preference to the above space-group names.
They are only intended as comments.
;

loop_
_space_group_symop_operation_xyz
'x, y, z'
'-y, x-y, z+2/3'
'-x+y, -x, z+1/3'

loop_
_atom_site_label
_atom_site_type_symbol
_atom_site_fract_x
_atom_site_fract_y
_atom_site_fract_z
_atom_site_U_iso_or_equiv
_atom_site_adp_type
_atom_site_occupancy
_atom_site_site_symmetry_order
_atom_site_calc_flag
_atom_site_refinement_flags_posn
_atom_site_refinement_flags_adp
O1 O 0.7233(3) 0.3485(2) 0.2510(5) 0.0407(9) Uani 1 1 d D .
H1 H 0.690(4) 0.336(4) 0.365(5) 0.049 Uiso 1 1 d D U
C1 C 0.8265(4) 0.4119(3) 0.2544(9) 0.0395(12) Uani 1 1 d . .
H1A H 0.8535 0.4089 0.1274 0.047 Uiso 1 1 calc R U
H1B H 0.8550 0.3871 0.3514 0.047 Uiso 1 1 calc R U
C2 C 0.8598(4) 0.5188(4) 0.2998(7) 0.0327(11) Uani 1 1 d . .
C3 C 0.7993(4) 0.5515(4) 0.3451(8) 0.0348(11) Uani 1 1 d . .
H3 H 0.7306 0.5057 0.3501 0.042 Uiso 1 1 calc R U
C4 C 0.8335(4) 0.6561(3) 0.3886(8) 0.0341(11) Uani 1 1 d . .
C5 C 0.9290(4) 0.7247(3) 0.3640(7) 0.0323(12) Uani 1 1 d . .
C6 C 1.0048(3) 0.6931(4) 0.3634(8) 0.0351(11) Uani 1 1 d . .
H6 H 1.0600 0.7390 0.2775 0.042 Uiso 1 1 calc R U
C7 C 0.9690(4) 0.5869(4) 0.2945(8) 0.0362(12) Uani 1 1 d . .
H7A H 0.9920 0.5897 0.1608 0.043 Uiso 1 1 calc R U
H7B H 1.0005 0.5584 0.3753 0.043 Uiso 1 1 calc R U
C8 C 1.0427(4) 0.7164(4) 0.5776(9) 0.0407(13) Uani 1 1 d . .
H8 H 1.0920 0.6939 0.5914 0.049 Uiso 1 1 calc R U
C9 C 1.1018(4) 0.8308(4) 0.5992(9) 0.0454(13) Uani 1 1 d . .
H9A H 1.0869 0.8484 0.7266 0.054 Uiso 1 1 calc R U
H9B H 1.1731 0.8531 0.5961 0.054 Uiso 1 1 calc R U
C10 C 1.0794(4) 0.8863(3) 0.4433(9) 0.0429(13) Uani 1 1 d . .
H10A H 1.0996 0.9535 0.4903 0.052 Uiso 1 1 calc R U
H10B H 1.1190 0.8930 0.3273 0.052 Uiso 1 1 calc R U
C11 C 0.9715(3) 0.8349(3) 0.3888(8) 0.0350(11) Uani 1 1 d . .
H11 H 0.9348 0.8454 0.4952 0.042 Uiso 1 1 calc R U
C12 C 0.9558(4) 0.8789(3) 0.2051(8) 0.0391(12) Uani 1 1 d . .
H12A H 0.9924 0.8708 0.0991 0.059 Uiso 1 1 calc R U
H12B H 0.9795 0.9492 0.2249 0.059 Uiso 1 1 calc R U
H12C H 0.8855 0.8449 0.1735 0.059 Uiso 1 1 calc R U
C13 C 0.7677(4) 0.6762(4) 0.5145(8) 0.0393(12) Uani 1 1 d . .
H13 H 0.7935 0.7488 0.5137 0.047 Uiso 1 1 calc R U
C14 C 0.7846(4) 0.6475(4) 0.7167(8) 0.0411(13) Uani 1 1 d . .
H14A H 0.7614 0.5760 0.7163 0.049 Uiso 1 1 calc R U
H14B H 0.7425 0.6583 0.8080 0.049 Uiso 1 1 calc R U
C15 C 0.8912(4) 0.7019(4) 0.7953(8) 0.0401(12) Uani 1 1 d . .
H15A H 0.8861 0.7018 0.9372 0.048 Uiso 1 1 calc R U
H15B H 0.9209 0.7714 0.7536 0.048 Uiso 1 1 calc R U
C16 C 0.9689(4) 0.6687(4) 0.7475(8) 0.0411(13) Uani 1 1 d . .
H16 H 1.0132 0.6923 0.8624 0.049 Uiso 1 1 calc R U
C17 C 0.6580(4) 0.6244(4) 0.4557(9) 0.0421(13) Uani 1 1 d . .
H17 H 0.6320 0.5517 0.4589 0.050 Uiso 1 1 calc R U
C18 C 0.6485(4) 0.6522(5) 0.2499(10) 0.0540(15) Uani 1 1 d . .
H18A H 0.6717 0.7230 0.2434 0.081 Uiso 1 1 calc R U
H18B H 0.5793 0.6151 0.2100 0.081 Uiso 1 1 calc R U
H18C H 0.6884 0.6365 0.1641 0.081 Uiso 1 1 calc R U
C19 C 0.5962(4) 0.6467(4) 0.5919(11) 0.0544(15) Uani 1 1 d . .
H19A H 0.6043 0.6294 0.7235 0.082 Uiso 1 1 calc R U
H19B H 0.5267 0.6080 0.5547 0.082 Uiso 1 1 calc R U
H19C H 0.6176 0.7171 0.5858 0.082 Uiso 1 1 calc R U
C20 C 0.9222(4) 0.5579(4) 0.7626(8) 0.0436(13) Uani 1 1 d . .
H20A H 0.8776 0.5268 0.6536 0.065 Uiso 1 1 calc R U
H20B H 0.8850 0.5353 0.8831 0.065 Uiso 1 1 calc R U
H20C H 0.9738 0.5400 0.7608 0.065 Uiso 1 1 calc R U

loop_
_atom_site_aniso_label
_atom_site_aniso_U_11
_atom_site_aniso_U_22
_atom_site_aniso_U_33
_atom_site_aniso_U_23
_atom_site_aniso_U_13
_atom_site_aniso_U_12
O1 0.041(2) 0.0294(18) 0.044(2) 0.0002(17) 0.0048(17) 0.0116(16)
C1 0.035(3) 0.031(3) 0.051(3) -0.003(3) 0.000(2) 0.015(2)
C2 0.033(3) 0.025(3) 0.041(3) -0.004(2) -0.007(2) 0.015(2)
C3 0.033(3) 0.023(2) 0.043(3) 0.001(2) -0.002(2) 0.009(2)
C4 0.031(3) 0.031(3) 0.043(3) -0.003(2) -0.005(2) 0.017(2)
C5 0.032(3) 0.026(2) 0.038(3) 0.0011(19) 0.002(2) 0.014(2)
C6 0.031(2) 0.029(3) 0.041(3) -0.002(2) 0.001(2) 0.011(2)
C7 0.035(3) 0.031(3) 0.048(3) -0.008(2) -0.007(2) 0.021(2)
C8 0.033(3) 0.036(3) 0.053(3) -0.008(2) -0.010(3) 0.017(2)
C9 0.036(3) 0.039(3) 0.054(3) -0.007(3) -0.009(3) 0.013(2)
C10 0.042(3) 0.028(3) 0.052(3) -0.002(3) 0.008(3) 0.013(2)
C11 0.031(3) 0.029(3) 0.041(3) -0.001(2) 0.002(2) 0.012(2)
C12 0.037(3) 0.030(3) 0.048(3) 0.008(2) 0.005(2) 0.015(2)
C13 0.033(3) 0.028(2) 0.049(3) -0.002(2) 0.006(2) 0.009(2)
C14 0.042(3) 0.035(3) 0.042(3) 0.003(2) 0.009(3) 0.017(2)
C15 0.041(3) 0.034(3) 0.040(3) 0.001(2) 0.006(2) 0.016(2)
C16 0.048(3) 0.034(3) 0.043(3) -0.004(2) -0.003(3) 0.021(2)
C17 0.032(3) 0.031(3) 0.061(4) -0.003(2) 0.003(3) 0.014(2)
C18 0.037(3) 0.054(3) 0.068(4) -0.001(3) -0.008(3) 0.021(3)
C19 0.034(3) 0.048(3) 0.079(4) -0.009(3) 0.004(3) 0.019(3)
C20 0.047(3) 0.034(3) 0.046(3) 0.000(2) -0.007(3) 0.018(3)

loop_
_atom_type_symbol
_atom_type_description
_atom_type_scat_dispersion_real
_atom_type_scat_dispersion_imag
_atom_type_scat_source
C C 0.0181 0.0091 'International Tables Vol C Tables 4.2.6.8 and 6.1.1.4'
H H 0.0000 0.0000 'International Tables Vol C Tables 4.2.6.8 and 6.1.1.4'
O O 0.0492 0.0322 'International Tables Vol C Tables 4.2.6.8 and 6.1.1.4'

loop_
_geom_angle_atom_site_label_1
_geom_angle_atom_site_label_2
_geom_angle_atom_site_label_3
_geom_angle
C1 O1 H1 118(4)
O1 C1 C2 115.0(4)
O1 C1 H1A 108.5
C2 C1 H1A 108.5
O1 C1 H1B 108.5
C2 C1 H1B 108.5
H1A C1 H1B 107.5
C3 C2 C7 121.0(4)
C3 C2 C1 124.0(4)
C7 C2 C1 114.9(4)
C2 C3 C4 123.1(4)
C2 C3 H3 118.5
C4 C3 H3 118.5
C5 C4 C3 120.0(5)
C5 C4 C13 120.8(4)
C3 C4 C13 116.5(4)
C4 C5 C6 119.0(4)
C4 C5 C11 125.0(4)
C6 C5 C11 114.0(4)
C5 C6 C7 115.8(4)
C5 C6 C8 101.0(4)
C7 C6 C8 115.7(4)
C5 C6 H6 107.9
C7 C6 H6 107.9
C8 C6 H6 107.9
C2 C7 C6 115.5(4)
C2 C7 H7A 108.4
C6 C7 H7A 108.4
C2 C7 H7B 108.4
C6 C7 H7B 108.4
H7A C7 H7B 107.5
C9 C8 C16 110.4(4)
C9 C8 C6 107.1(4)
C16 C8 C6 120.1(4)
C9 C8 H8 106.1
C16 C8 H8 106.1
C6 C8 H8 106.1
C10 C9 C8 114.3(4)
C10 C9 H9A 108.7
C8 C9 H9A 108.7
C10 C9 H9B 108.7
C8 C9 H9B 108.7
H9A C9 H9B 107.6
C11 C10 C9 112.7(4)
C11 C10 H10A 109.1
C9 C10 H10A 109.1
C11 C10 H10B 109.1
C9 C10 H10B 109.1
H10A C10 H10B 107.8
C10 C11 C5 111.8(4)
C10 C11 C12 111.0(4)
C5 C11 C12 109.9(4)
C10 C11 H11 108.0
C5 C11 H11 108.0
C12 C11 H11 108.0
C11 C12 H12A 109.5
C11 C12 H12B 109.5
H12A C12 H12B 109.5
C11 C12 H12C 109.5
H12A C12 H12C 109.5
H12B C12 H12C 109.5
C4 C13 C14 103.6(4)
C4 C13 C17 115.8(4)
C14 C13 C17 113.4(4)
C4 C13 H13 107.9
C14 C13 H13 107.9
C17 C13 H13 107.9
C13 C14 C15 117.3(4)
C13 C14 H14A 108.0
C15 C14 H14A 108.0
C13 C14 H14B 108.0
C15 C14 H14B 108.0
H14A C14 H14B 107.2
C14 C15 C16 122.8(4)
C14 C15 H15A 106.6
C16 C15 H15A 106.6
C14 C15 H15B 106.6
C16 C15 H15B 106.6
H15A C15 H15B 106.6
C20 C16 C8 114.8(4)
C20 C16 C15 110.7(4)
C8 C16 C15 120.8(4)
C20 C16 H16 102.5
C8 C16 H16 102.5
C15 C16 H16 102.5
C19 C17 C18 110.8(5)
C19 C17 C13 112.7(5)
C18 C17 C13 109.9(5)
C19 C17 H17 107.7
C18 C17 H17 107.7
C13 C17 H17 107.7
C17 C18 H18A 109.5
C17 C18 H18B 109.5
H18A C18 H18B 109.5
C17 C18 H18C 109.5
H18A C18 H18C 109.5
H18B C18 H18C 109.5
C17 C19 H19A 109.5
C17 C19 H19B 109.5
H19A C19 H19B 109.5
C17 C19 H19C 109.5
H19A C19 H19C 109.5
H19B C19 H19C 109.5
C16 C20 H20A 109.5
C16 C20 H20B 109.5
H20A C20 H20B 109.5
C16 C20 H20C 109.5
H20A C20 H20C 109.5
H20B C20 H20C 109.5

loop_
_geom_bond_atom_site_label_1
_geom_bond_atom_site_label_2
_geom_bond_distance
O1 C1 1.411(6)
O1 H1 0.91(2)
C1 C2 1.518(7)
C1 H1A 0.9900
C1 H1B 0.9900
C2 C3 1.321(7)
C2 C7 1.496(7)
C3 C4 1.478(7)
C3 H3 0.9500
C4 C5 1.348(7)
C4 C13 1.500(7)
C5 C6 1.497(7)
C5 C11 1.518(7)
C6 C7 1.543(7)
C6 C8 1.577(8)
C6 H6 1.0000
C7 H7A 0.9900
C7 H7B 0.9900
C8 C9 1.560(7)
C8 C16 1.558(8)
C8 H8 1.0000
C9 C10 1.537(8)
C9 H9A 0.9900
C9 H9B 0.9900
C10 C11 1.513(7)
C10 H10A 0.9900
C10 H10B 0.9900
C11 C12 1.528(8)
C11 H11 1.0000
C12 H12A 0.9800
C12 H12B 0.9800
C12 H12C 0.9800
C13 C14 1.539(8)
C13 C17 1.544(8)
C13 H13 1.0000
C14 C15 1.546(8)
C14 H14A 0.9900
C14 H14B 0.9900
C15 C16 1.579(7)
C15 H15A 0.9900
C15 H15B 0.9900
C16 C20 1.513(7)
C16 H16 1.0000
C17 C19 1.515(8)
C17 C18 1.524(9)
C17 H17 1.0000
C18 H18A 0.9800
C18 H18B 0.9800
C18 H18C 0.9800
C19 H19A 0.9800
C19 H19B 0.9800
C19 H19C 0.9800
C20 H20A 0.9800
C20 H20B 0.9800
C20 H20C 0.9800

loop_
_geom_hbond_atom_site_label_D
_geom_hbond_atom_site_label_H
_geom_hbond_atom_site_label_A
_geom_hbond_distance_DH
_geom_hbond_distance_HA
_geom_hbond_distance_DA
_geom_hbond_angle_DHA
_geom_hbond_site_symmetry_A
O1 H1 O1 0.91(2) 1.81(2) 2.697(3) 162(5) 3_665
